data_4034781
loop_
_publ_author_name
'Maslivetc, Vladimir A.'
'Turner, Danielle N.'
'McNair, Kimberly N.'
'Frolova, Liliya'
'Rogelj, Snezna'
'Maslivetc, Anna A.'
'Aksenov, Nicolai A.'
'Rubina, Marina'
'Rubin, Michael'

_publ_section_title
;
 Desymmetrization of Cyclopropenes via the Potassium-Templated
 Diastereoselective 7- exo- trig Cycloaddition of Tethered Amino Alcohols
 toward Enantiopure Cyclopropane-Fused Oxazepanones with Antimycobacterial
 Activity.
;
_journal_issue 10
_journal_name_full 'The Journal of organic chemistry'
_journal_page_first 5650
_journal_page_last 5664
_journal_paper_doi 10.1021/acs.joc.8b00640
_journal_volume 83
_journal_year 2018
_chemical_absolute_configuration ad
_chemical_formula_moiety 'C20 H19 Cl2 N O2'
_chemical_formula_sum 'C20 H19 Cl2 N O2'
_chemical_formula_weight 376.26
_chemical_name_systematic (1S,3R,4S,7S)-7-(2,4-dichlorophenyl)-4,5-dimethyl-3-phenyl-2-oxa-5-azabicyclo[5.1.0]octan-6-one
_space_group_crystal_system monoclinic
_space_group_IT_number 4
_space_group_name_Hall 'P 2yb'
_space_group_name_H-M_alt 'P 1 21 1'
_atom_sites_solution_hydrogens geom
_atom_sites_solution_primary dual
_audit_creation_date 2017-11-09
_audit_creation_method
;
Olex2 1.2
(compiled 2017.03.28 svn.r3405 for OlexSys, GUI svn.r5337)
;
_cell_angle_alpha 90
_cell_angle_beta 110.687(3)
_cell_angle_gamma 90
_cell_formula_units_Z 4
_cell_length_a 16.0106(4)
_cell_length_b 6.60080(10)
_cell_length_c 18.1470(4)
_cell_measurement_reflns_used 23916
_cell_measurement_temperature 100.00(10)
_cell_measurement_theta_max 75.9980
_cell_measurement_theta_min 5.1830
_cell_volume 1794.17(7)
_computing_cell_refinement 'CrysAlisPro 1.171.38.46 (Rigaku OD, 2015)'
_computing_data_collection 'CrysAlisPro 1.171.38.46 (Rigaku OD, 2015)'
_computing_data_reduction 'CrysAlisPro 1.171.38.46 (Rigaku OD, 2015)'
_computing_molecular_graphics 'Olex2 (Dolomanov et al., 2009)'
_computing_publication_material 'Olex2 (Dolomanov et al., 2009)'
_computing_structure_refinement 'ShelXL (Sheldrick, 2015)'
_computing_structure_solution 'ShelXT (Sheldrick, 2015)'
_diffrn_ambient_environment N~2~
_diffrn_ambient_temperature 100.00(10)
_diffrn_detector 'CCD plate'
_diffrn_detector_area_resol_mean 5.2529
_diffrn_detector_type AtlasS2
_diffrn_measured_fraction_theta_full 0.999
_diffrn_measured_fraction_theta_max 0.949
_diffrn_measurement_details
;
List of Runs (angles in degrees, time in seconds):

  # Type    Start    End  Width  t~exp~   \w     \q     \k     \f   Frames
--------------------------------------------------------------------------
  1  \w    -68.00  31.00   0.50    1.00    --  -41.35  51.00 139.00  198
  2  \w   -114.00 -14.00   0.50    1.00    --  -41.35 -51.00  -6.00  200
  3  \w     14.00 114.00   0.50    1.00    --   41.35  51.00 139.00  200
  4  \w     85.00 178.00   0.50    4.00    --  112.00  51.00 139.00  186
  5  \w     40.00 139.00   0.50    4.00    --  112.00 -51.00  -6.00  198
  6  \w     -1.00  26.00   0.50    1.00    --   38.00  94.00 106.19   54
  7  \w      1.00  82.00   0.50    1.00    --   41.35 -99.00-150.00  162
  8  \w     17.00 116.00   0.50    1.00    --   41.35  38.00-120.00  198
  9  \w     23.00  97.00   0.50    1.00    --   41.35-125.00 -30.00  148
 10  \w     17.00  46.00   0.50    1.00    --   50.00  80.00 165.48   58
 11  \w     20.00  46.00   0.50    1.00    --   54.00  81.00 -69.28   52
 12  \w     21.00  47.00   0.50    1.00    --   54.00  79.00-109.84   52
 13  \w     38.00 142.00   0.50    1.00    --   70.00  75.00 -71.01  208
 14  \w     79.00 160.00   0.50    4.00    --  112.00  77.00-120.00  162
 15  \w    130.00 177.00   0.50    4.00    --  112.00  77.00 -90.00   94
 16  \w    115.00 141.00   0.50    4.00    --  112.00 111.00  30.00   52
 17  \w     79.00 104.00   0.50    4.00    --  112.00  77.00-150.00   50
 18  \w    116.00 175.00   0.50    4.00    --  112.00  77.00-150.00  118
 19  \w     39.00  88.00   0.50    4.00    --  112.00 -95.00-180.00   98
 20  \w     91.00 116.00   0.50    4.00    --  112.00-111.00  30.00   50
 21  \w     80.00 106.00   0.50    4.00    --  112.00  77.00 -90.00   52
 22  \w    121.00 177.00   0.50    4.00    --  112.00 111.00 150.00  112
 23  \w     58.00 150.00   0.50    4.00    --  112.00 178.00  60.00  184
 24  \w    107.00 146.00   0.50    4.00    --  112.00 111.00   0.00   78
 25  \w     85.00 111.00   0.50    4.00    --  112.00  61.00 -90.00   52
 26  \w     89.00 174.00   0.50    4.00    --  112.00  30.00   0.00  170
 27  \w     87.00 113.00   0.50    4.00    --  112.00  61.00-120.00   52
 28  \w     75.00 102.00   0.50    4.00    --  112.00 178.00   0.00   54
 29  \w    107.00 148.00   0.50    4.00    --  112.00 178.00   0.00   82
 30  \w     79.00 178.00   0.50    4.00    --  112.00  77.00-180.00  198
 31  \w     87.00 113.00   0.50    4.00    --  112.00  45.00-120.00   52
 32  \w     88.00 114.00   0.50    4.00    --  112.00  45.00  30.00   52
 33  \w    152.00 178.00   0.50    4.00    --  112.00  45.00  30.00   52
 34  \w     87.00 159.00   0.50    4.00    --  112.00  45.00  90.00  144
 35  \w    129.00 155.00   0.50    4.00    --  112.00  45.00-180.00   52
 36  \w     87.00 152.00   0.50    4.00    --  112.00  45.00 -60.00  130
 37  \w    131.00 159.00   0.50    4.00    --  112.00  30.00-120.00   56
 38  \w    132.00 167.00   0.50    4.00    --  112.00 111.00  60.00   70
 39  \w     70.00  97.00   0.50    1.00    --   41.85-125.00 -90.00   54
 40  \w    103.00 130.00   0.50    4.00    --  112.00 111.00-180.00   54
 41  \w     88.00 114.00   0.50    4.00    --  112.00  45.00 -90.00   52
 42  \w     92.00 118.00   0.50    4.00    --  112.00  61.00 -60.00   52
 43  \w     27.00  60.00   0.50    4.00    --  112.00   0.00  30.00   66
 44  \w    150.00 176.00   0.50    4.00    --  112.00   0.00  30.00   52
 45  \w     39.00  65.00   0.50    4.00    --  112.00-111.00-120.00   52
 46  \w     83.00 109.00   0.50    4.00    --  112.00  61.00 -90.00   52
 47  \w    136.00 169.00   0.50    4.00    --  112.00 111.00-120.00   66
 48  \w     88.00 114.00   0.50    4.00    --  112.00-111.00-150.00   52
 49  \w    -89.00 -64.00   0.50    1.00    --  -41.85 -51.00  -5.00   50
 50  \w     20.00  46.00   0.50    1.00    --   54.00  81.00  -2.92   52
 51  \w     20.00  46.00   0.50    1.00    --   54.00  81.00-148.84   52
 52  \w     33.00 142.00   0.50    1.00    --   66.00  77.00  54.23  218
 53  \w     38.00 146.00   0.50    1.00    --   70.00  76.00 137.41  216
 54  \w    -44.00 -19.00   0.50    1.00    --  -41.85  51.00 140.00   50
 55  \w     36.00  62.00   0.50    4.00    --  112.00 -95.00 150.00   52
 56  \w     83.00 109.00   0.50    4.00    --  112.00  61.00-120.00   52
 57  \w    111.00 137.00   0.50    4.00    --  112.00 111.00 -30.00   52
 58  \w     40.00  65.00   0.50    1.00    --   41.60  51.00 139.00   50
 59  \w     79.00 105.00   0.50    4.00    --  112.00  77.00 -90.00   52
 60  \w    105.00 131.00   0.50    4.00    --  112.00 111.00-120.00   52
 61  \w     20.00  46.00   0.50    1.00    --   54.00  81.00 108.75   52
 62  \w     20.00  46.00   0.50    1.00    --   54.00  81.00  39.98   52
 63  \w     20.00  46.00   0.50    1.00    --   54.00  81.00 132.73   52
 64  \w     30.00 138.00   0.50    1.00    --   62.00  76.00-164.44  216
 65  \w     34.00 142.00   0.50    1.00    --   66.00  76.00   1.19  216
 66  \w     34.00 111.00   0.50    1.00    --   66.00  76.00-113.81  154
 67  \w     37.00 146.00   0.50    1.00    --   70.00  77.00 113.35  218
 68  \w     41.00  66.00   0.50    1.00    --   42.35  51.00 139.00   50
 69  \w     62.00  99.00   0.50    4.00    --  112.00 178.00-180.00   74
 70  \w    137.00 163.00   0.50    4.00    --  112.00 111.00 -90.00   52
 71  \w    135.00 172.00   0.50    4.00    --  112.00 111.00-120.00   74
 72  \w    -89.00 -64.00   0.50    1.00    --  -41.60 -51.00  -5.00   50
 73  \w     62.00  89.00   0.50    1.00    --   41.60-125.00  90.00   54
 74  \w     40.00  65.00   0.50    1.00    --   41.60  51.00 139.00   50
 75  \w    -43.00 -18.00   0.50    1.00    --  -41.60  51.00 139.00   50
 76  \w   -114.00 -22.00   0.50    1.00    --  -41.60 -57.00 120.00  184
 77  \w     65.00  90.00   0.50    4.00    --  112.00 -51.00  -5.00   50
 78  \w     23.00  77.00   0.50    1.00    --   41.60-125.00  90.00  108
;
_diffrn_measurement_device 'four-circle diffractometer'
_diffrn_measurement_device_type 'SuperNova, Dual, Cu at zero, AtlasS2'
_diffrn_measurement_method '\w scans'
_diffrn_orient_matrix_type 'CrysAlisPro convention (1999,Acta A55,543-557)'
_diffrn_orient_matrix_UB_11 -0.0979617000
_diffrn_orient_matrix_UB_12 0.0565306000
_diffrn_orient_matrix_UB_13 -0.0460756000
_diffrn_orient_matrix_UB_21 0.0301310000
_diffrn_orient_matrix_UB_22 0.1339489000
_diffrn_orient_matrix_UB_23 -0.0555687000
_diffrn_orient_matrix_UB_31 -0.0082260000
_diffrn_orient_matrix_UB_32 -0.1826135000
_diffrn_orient_matrix_UB_33 -0.0549855000
_diffrn_radiation_monochromator mirror
_diffrn_radiation_probe x-ray
_diffrn_radiation_type CuK\a
_diffrn_radiation_wavelength 1.54184
_diffrn_reflns_av_R_equivalents 0.0598
_diffrn_reflns_av_unetI/netI 0.0305
_diffrn_reflns_Laue_measured_fraction_full 0.999
_diffrn_reflns_Laue_measured_fraction_max 0.949
_diffrn_reflns_limit_h_max 19
_diffrn_reflns_limit_h_min -20
_diffrn_reflns_limit_k_max 8
_diffrn_reflns_limit_k_min -8
_diffrn_reflns_limit_l_max 22
_diffrn_reflns_limit_l_min -22
_diffrn_reflns_number 37549
_diffrn_reflns_point_group_measured_fraction_full 1.000
_diffrn_reflns_point_group_measured_fraction_max 0.947
_diffrn_reflns_theta_full 67.684
_diffrn_reflns_theta_max 74.484
_diffrn_reflns_theta_min 4.575
_diffrn_source 'micro-focus sealed X-ray tube'
_diffrn_source_type 'SuperNova (Cu) X-ray Source'
_exptl_absorpt_coefficient_mu 3.360
_exptl_absorpt_correction_T_max 0.606
_exptl_absorpt_correction_T_min 0.343
_exptl_absorpt_correction_type analytical
_exptl_absorpt_process_details
;
CrysAlisPro 1.171.38.46 (Rigaku Oxford Diffraction, 2015)
Analytical numeric absorption correction using a multifaceted crystal
			model based on expressions derived by R.C. Clark & J.S. Reid.
(Clark, R. C. & Reid, J. S. (1995). Acta Cryst. A51, 887-897)
Empirical absorption correction using spherical harmonics,
 implemented in SCALE3 ABSPACK scaling algorithm.
;
_exptl_crystal_colour 'clear light colourless'
_exptl_crystal_colour_lustre clear
_exptl_crystal_colour_modifier light
_exptl_crystal_colour_primary colourless
_exptl_crystal_density_diffrn 1.393
_exptl_crystal_description irregular
_exptl_crystal_F_000 784
_exptl_crystal_size_max 0.429
_exptl_crystal_size_mid 0.373
_exptl_crystal_size_min 0.244
_refine_diff_density_max 0.463
_refine_diff_density_min -0.361
_refine_diff_density_rms 0.073
_refine_ls_abs_structure_details
;
 Flack x determined using 3122 quotients [(I+)-(I-)]/[(I+)+(I-)]
 (Parsons, Flack and Wagner, Acta Cryst. B69 (2013) 249-259).
;
_refine_ls_abs_structure_Flack 0.003(9)
_refine_ls_extinction_method none
_refine_ls_goodness_of_fit_ref 1.085
_refine_ls_hydrogen_treatment constr
_refine_ls_matrix_type full
_refine_ls_number_parameters 432
_refine_ls_number_reflns 7296
_refine_ls_number_restraints 1
_refine_ls_restrained_S_all 1.085
_refine_ls_R_factor_all 0.0521
_refine_ls_R_factor_gt 0.0509
_refine_ls_shift/su_max 0.000
_refine_ls_shift/su_mean 0.000
_refine_ls_structure_factor_coef Fsqd
_refine_ls_weighting_details 'w=1/[\s^2^(Fo^2^)+(0.0718P)^2^+2.3595P] where P=(Fo^2^+2Fc^2^)/3'
_refine_ls_weighting_scheme calc
_refine_ls_wR_factor_gt 0.1394
_refine_ls_wR_factor_ref 0.1417
_reflns_Friedel_coverage 0.833
_reflns_Friedel_fraction_full 1.000
_reflns_Friedel_fraction_max 0.945
_reflns_number_gt 7158
_reflns_number_total 7296
_reflns_threshold_expression 'I > 2\s(I)'
_cod_data_source_file jo8b00640_si_002.cif
_cod_data_source_block anna_29092017_vm311_85_cryo
_cod_database_code 4034781
_shelx_shelxl_version_number 2016/6
_chemical_oxdiff_formula C20H19Cl2NO
_shelx_space_group_comment
;
The symmetry employed for this shelxl refinement is uniquely defined
by the following loop, which should always be used as a source of
symmetry information in preference to the above space-group names.
They are only intended as comments.
;
_reflns_odcompleteness_completeness 99.93
_reflns_odcompleteness_iscentric 1
_reflns_odcompleteness_theta 74.33
_olex2_refinement_description
;
1. Twinned data refinement
 Scales: 0.9849(9)
 0.0151(9)
2. Fixed Uiso
 At 1.2 times of:
  All C(H) groups, All C(H,H) groups
 At 1.5 times of:
  All C(H,H,H) groups
3.a Ternary CH refined with riding coordinates:
 C6(H6), C10(H10), C5(H5), C3(H3), C4(H4), C11(H11)
3.b Secondary CH2 refined with riding coordinates:
 C2(H2A,H2B), C7(H7A,H7B)
3.c Aromatic/amide H refined with riding coordinates:
 C35(H35), C36(H36), C37(H37), C38(H38), C39(H39), C21(H21), C26(H26),
 C23(H23), C25(H25), C18(H18), C20(H20), C33(H33), C32(H32), C31(H31), C30(H30),
  C29(H29)
3.d Fitted hexagon refined as free rotating group:
 C34(C35,C36,C37,C38,C39), C28(C33,C32,C31,C30,C29)
3.e Idealised Me refined as rotating group:
 C14(H14A,H14B,H14C), C13(H13A,H13B,H13C), C15(H15A,H15B,H15C), C12(H12A,H12B,
 H12C)
;
_olex2_submission_special_instructions 'No special instructions were received'
_oxdiff_exptl_absorpt_empirical_details
;
Empirical correction (ABSPACK) includes:
- Absorption correction using spherical harmonics
- Frame scaling
;
_oxdiff_exptl_absorpt_empirical_full_max 1.947
_oxdiff_exptl_absorpt_empirical_full_min 0.541

loop_
_space_group_symop_operation_xyz
'x, y, z'
'-x, y+1/2, -z'

loop_
_atom_site_label
_atom_site_type_symbol
_atom_site_fract_x
_atom_site_fract_y
_atom_site_fract_z
_atom_site_U_iso_or_equiv
_atom_site_adp_type
_atom_site_occupancy
_atom_site_site_symmetry_order
_atom_site_calc_flag
_atom_site_refinement_flags_posn
Cl3 Cl -0.17754(8) 0.07056(17) 0.31542(7) 0.0300(3) Uani 1 1 d .
Cl2 Cl 0.69218(9) 0.9202(2) 0.43442(7) 0.0372(3) Uani 1 1 d .
Cl4 Cl -0.11696(9) 0.5396(2) 0.56909(7) 0.0402(3) Uani 1 1 d .
Cl1 Cl 0.60875(10) 0.4442(3) 0.63626(8) 0.0513(4) Uani 1 1 d .
O1 O 0.5709(2) 0.4510(5) 0.17467(18) 0.0255(7) Uani 1 1 d .
O3 O -0.0601(2) 0.5670(5) 0.13877(18) 0.0245(6) Uani 1 1 d .
O2 O 0.5305(2) 0.9300(5) 0.2663(2) 0.0302(7) Uani 1 1 d .
O4 O -0.0193(2) 0.0747(5) 0.2468(2) 0.0296(7) Uani 1 1 d .
N2 N 0.4438(3) 0.6521(6) 0.2196(2) 0.0237(8) Uani 1 1 d .
N1 N 0.0693(3) 0.3501(6) 0.2570(2) 0.0234(8) Uani 1 1 d .
C40 C 0.5218(3) 0.7439(7) 0.2621(3) 0.0240(9) Uani 1 1 d .
C6 C -0.1079(3) 0.5670(7) 0.1902(2) 0.0212(8) Uani 1 1 d .
H6 H -0.126761 0.697911 0.204408 0.025 Uiso 1 1 calc R
C34 C 0.0723(2) 0.6159(4) 0.11092(17) 0.0259(9) Uani 1 1 d .
C35 C 0.0671(2) 0.4259(4) 0.07653(19) 0.0290(9) Uani 1 1 d G
H35 H 0.036973 0.321251 0.090827 0.035 Uiso 1 1 calc R
C36 C 0.1068(2) 0.3924(4) 0.02077(18) 0.0340(11) Uani 1 1 d G
H36 H 0.103286 0.265293 -0.002234 0.041 Uiso 1 1 calc R
C37 C 0.1517(2) 0.5489(6) -0.00059(18) 0.0362(12) Uani 1 1 d G
H37 H 0.178321 0.526421 -0.037897 0.043 Uiso 1 1 calc R
C38 C 0.1570(2) 0.7388(5) 0.0338(2) 0.0357(12) Uani 1 1 d G
H38 H 0.187043 0.843507 0.019500 0.043 Uiso 1 1 calc R
C39 C 0.1172(2) 0.7724(4) 0.08955(19) 0.0296(10) Uani 1 1 d G
H39 H 0.120730 0.899468 0.112560 0.035 Uiso 1 1 calc R
C14 C 0.1745(3) 0.6419(8) 0.2900(3) 0.0300(10) Uani 1 1 d .
H14A H 0.202643 0.578298 0.340241 0.045 Uiso 1 1 calc GR
H14B H 0.176569 0.786344 0.296437 0.045 Uiso 1 1 calc GR
H14C H 0.205231 0.604261 0.255205 0.045 Uiso 1 1 calc GR
C27 C -0.0930(3) 0.4359(8) 0.3303(3) 0.0232(8) Uani 1 1 d .
C1 C 0.5990(3) 0.6040(7) 0.3058(3) 0.0229(9) Uani 1 1 d .
C9 C -0.0095(3) 0.2604(7) 0.2509(3) 0.0240(9) Uani 1 1 d .
C16 C 0.6076(3) 0.5566(8) 0.3896(3) 0.0246(9) Uani 1 1 d .
C22 C -0.1326(3) 0.2928(7) 0.3648(3) 0.0244(9) Uani 1 1 d .
C10 C 0.0775(3) 0.5732(7) 0.2550(3) 0.0232(9) Uani 1 1 d .
H10 H 0.047048 0.628706 0.288806 0.028 Uiso 1 1 calc R
C2 C 0.6815(3) 0.6252(7) 0.2840(3) 0.0266(10) Uani 1 1 d .
H2A H 0.681049 0.728078 0.245646 0.032 Uiso 1 1 calc R
H2B H 0.739126 0.603010 0.325001 0.032 Uiso 1 1 calc R
C21 C 0.5786(3) 0.3736(8) 0.4096(3) 0.0308(11) Uani 1 1 d .
H21 H 0.557468 0.274097 0.371216 0.037 Uiso 1 1 calc R
C5 C 0.4371(3) 0.4308(7) 0.2104(3) 0.0234(9) Uani 1 1 d .
H5 H 0.470202 0.373393 0.262346 0.028 Uiso 1 1 calc R
C8 C -0.0845(3) 0.4004(7) 0.2513(3) 0.0216(8) Uani 1 1 d .
C3 C 0.6214(3) 0.4462(7) 0.2557(2) 0.0212(8) Uani 1 1 d .
H3 H 0.642931 0.314347 0.279734 0.025 Uiso 1 1 calc R
C13 C 0.3692(3) 0.7817(8) 0.1739(3) 0.0295(10) Uani 1 1 d .
H13A H 0.324313 0.781146 0.197623 0.044 Uiso 1 1 calc GR
H13B H 0.344161 0.731178 0.120959 0.044 Uiso 1 1 calc GR
H13C H 0.390278 0.917492 0.173030 0.044 Uiso 1 1 calc GR
C15 C 0.1428(3) 0.2206(7) 0.2565(3) 0.0280(10) Uani 1 1 d .
H15A H 0.185887 0.210522 0.308853 0.042 Uiso 1 1 calc GR
H15B H 0.170489 0.277755 0.222181 0.042 Uiso 1 1 calc GR
H15C H 0.120278 0.088097 0.237934 0.042 Uiso 1 1 calc GR
C26 C -0.0647(3) 0.6163(7) 0.3718(3) 0.0255(9) Uani 1 1 d .
H26 H -0.038887 0.715455 0.350325 0.031 Uiso 1 1 calc R
C17 C 0.6439(3) 0.6968(8) 0.4504(3) 0.0279(10) Uani 1 1 d .
C4 C 0.4849(3) 0.3565(7) 0.1546(3) 0.0247(9) Uani 1 1 d .
H4 H 0.493654 0.209751 0.161163 0.030 Uiso 1 1 calc R
C23 C -0.1412(3) 0.3224(8) 0.4368(3) 0.0288(10) Uani 1 1 d .
H23 H -0.167011 0.223752 0.458507 0.035 Uiso 1 1 calc R
C25 C -0.0736(3) 0.6530(8) 0.4440(3) 0.0292(10) Uani 1 1 d .
H25 H -0.055165 0.775419 0.470020 0.035 Uiso 1 1 calc R
C12 C 0.3412(3) 0.3576(9) 0.1885(3) 0.0326(11) Uani 1 1 d .
H12A H 0.315775 0.412912 0.224746 0.049 Uiso 1 1 calc GR
H12B H 0.340441 0.212377 0.190869 0.049 Uiso 1 1 calc GR
H12C H 0.306991 0.401409 0.136028 0.049 Uiso 1 1 calc GR
C18 C 0.6451(3) 0.6638(9) 0.5261(3) 0.0342(11) Uani 1 1 d .
H18 H 0.667776 0.761060 0.565205 0.041 Uiso 1 1 calc R
C24 C -0.1106(3) 0.5030(8) 0.4764(3) 0.0297(10) Uani 1 1 d .
C20 C 0.5800(4) 0.3345(9) 0.4852(3) 0.0349(11) Uani 1 1 d .
H20 H 0.559833 0.211157 0.497293 0.042 Uiso 1 1 calc R
C11 C 0.0275(3) 0.6552(7) 0.1709(3) 0.0244(9) Uani 1 1 d .
H11 H 0.020597 0.801992 0.174519 0.029 Uiso 1 1 calc R
C28 C 0.4340(2) 0.4006(5) 0.06795(13) 0.0261(9) Uani 1 1 d .
C33 C 0.4396(2) 0.5892(4) 0.03592(17) 0.0284(10) Uani 1 1 d G
H33 H 0.476048 0.689240 0.067222 0.034 Uiso 1 1 calc R
C32 C 0.3909(2) 0.6281(4) -0.04289(18) 0.0338(11) Uani 1 1 d G
H32 H 0.394690 0.754249 -0.064322 0.041 Uiso 1 1 calc R
C31 C 0.3365(2) 0.4785(6) -0.08967(13) 0.0376(12) Uani 1 1 d G
H31 H 0.303869 0.504584 -0.142406 0.045 Uiso 1 1 calc R
C30 C 0.3308(2) 0.2900(5) -0.05764(17) 0.0399(13) Uani 1 1 d G
H30 H 0.294406 0.189908 -0.088946 0.048 Uiso 1 1 calc R
C29 C 0.3796(2) 0.2510(4) 0.02117(18) 0.0309(10) Uani 1 1 d G
H29 H 0.375764 0.124895 0.042598 0.037 Uiso 1 1 calc R
C7 C -0.1694(3) 0.3919(7) 0.1796(3) 0.0268(10) Uani 1 1 d .
H7A H -0.172167 0.294173 0.138915 0.032 Uiso 1 1 calc R
H7B H -0.225500 0.414922 0.187469 0.032 Uiso 1 1 calc R
C19 C 0.6119(3) 0.4826(9) 0.5422(3) 0.0341(12) Uani 1 1 d .

loop_
_atom_site_aniso_label
_atom_site_aniso_U_11
_atom_site_aniso_U_22
_atom_site_aniso_U_33
_atom_site_aniso_U_23
_atom_site_aniso_U_13
_atom_site_aniso_U_12
Cl3 0.0379(6) 0.0227(5) 0.0347(6) -0.0004(5) 0.0193(5) -0.0041(5)
Cl2 0.0468(7) 0.0308(6) 0.0338(6) -0.0033(5) 0.0138(5) -0.0081(5)
Cl4 0.0464(7) 0.0544(8) 0.0245(5) -0.0044(5) 0.0182(5) 0.0026(6)
Cl1 0.0522(8) 0.0811(11) 0.0276(6) 0.0103(7) 0.0229(6) 0.0025(8)
O1 0.0252(15) 0.0296(17) 0.0241(15) -0.0019(14) 0.0117(12) 0.0006(14)
O3 0.0263(15) 0.0273(16) 0.0241(15) 0.0027(14) 0.0142(12) 0.0006(14)
O2 0.0397(18) 0.0201(16) 0.0324(17) 0.0025(15) 0.0147(14) 0.0006(15)
O4 0.0382(17) 0.0196(16) 0.0377(18) -0.0026(15) 0.0218(15) -0.0008(15)
N2 0.0251(18) 0.0219(18) 0.0260(19) 0.0022(15) 0.0115(15) 0.0040(15)
N1 0.0254(19) 0.0202(18) 0.0271(19) 0.0009(15) 0.0123(15) 0.0021(14)
C40 0.029(2) 0.028(2) 0.020(2) 0.0026(18) 0.0143(17) 0.0018(19)
C6 0.0246(19) 0.022(2) 0.0199(19) 0.0000(18) 0.0113(16) 0.0034(18)
C34 0.028(2) 0.026(2) 0.026(2) 0.0028(18) 0.0129(18) 0.0027(18)
C35 0.028(2) 0.030(2) 0.031(2) -0.003(2) 0.0132(18) 0.000(2)
C36 0.035(3) 0.040(3) 0.027(2) -0.006(2) 0.012(2) 0.004(2)
C37 0.029(2) 0.058(3) 0.025(2) 0.005(2) 0.0146(19) 0.008(2)
C38 0.031(3) 0.047(3) 0.034(3) 0.011(2) 0.018(2) 0.001(2)
C39 0.029(2) 0.028(2) 0.032(2) 0.009(2) 0.0113(19) 0.001(2)
C14 0.031(2) 0.029(2) 0.034(3) -0.008(2) 0.017(2) -0.004(2)
C27 0.0209(19) 0.025(2) 0.027(2) 0.0010(19) 0.0123(16) 0.0012(18)
C1 0.026(2) 0.021(2) 0.024(2) 0.0016(16) 0.0124(17) 0.0018(17)
C9 0.030(2) 0.023(2) 0.022(2) 0.0001(17) 0.0131(18) 0.0019(18)
C16 0.0231(19) 0.029(2) 0.024(2) 0.003(2) 0.0116(16) 0.0032(19)
C22 0.028(2) 0.023(2) 0.023(2) 0.0021(17) 0.0103(18) 0.0020(17)
C10 0.028(2) 0.020(2) 0.027(2) -0.0008(18) 0.0155(17) 0.0000(18)
C2 0.026(2) 0.028(2) 0.027(2) 0.0004(18) 0.0121(18) -0.0031(19)
C21 0.031(2) 0.033(3) 0.028(2) 0.0041(19) 0.0103(19) -0.0002(19)
C5 0.028(2) 0.021(2) 0.025(2) -0.0005(18) 0.0132(17) 0.0001(18)
C8 0.025(2) 0.017(2) 0.026(2) 0.0007(17) 0.0135(17) 0.0011(17)
C3 0.024(2) 0.024(2) 0.0173(19) 0.0006(18) 0.0091(16) 0.0041(18)
C13 0.031(2) 0.027(2) 0.030(2) 0.0016(19) 0.011(2) 0.0048(19)
C15 0.031(2) 0.026(2) 0.032(2) 0.0028(19) 0.017(2) 0.0045(19)
C26 0.023(2) 0.023(2) 0.033(2) -0.0039(18) 0.0135(18) -0.0003(17)
C17 0.026(2) 0.031(3) 0.028(2) 0.0011(19) 0.0112(19) 0.0030(19)
C4 0.029(2) 0.021(2) 0.027(2) -0.0023(17) 0.0134(19) 0.0021(17)
C23 0.028(2) 0.032(3) 0.028(2) 0.004(2) 0.0124(19) 0.0018(19)
C25 0.028(2) 0.028(2) 0.033(2) -0.005(2) 0.0129(19) 0.0010(19)
C12 0.033(3) 0.036(3) 0.031(3) 0.004(2) 0.014(2) -0.004(2)
C18 0.032(2) 0.044(3) 0.028(2) -0.004(2) 0.013(2) 0.003(2)
C24 0.028(2) 0.038(3) 0.028(2) 0.000(2) 0.0167(19) 0.0048(19)
C20 0.033(3) 0.040(3) 0.033(3) 0.011(2) 0.013(2) -0.001(2)
C11 0.030(2) 0.018(2) 0.028(2) 0.0011(18) 0.0143(19) -0.0002(18)
C28 0.027(2) 0.028(2) 0.028(2) -0.0007(19) 0.0147(18) 0.0029(18)
C33 0.031(2) 0.031(2) 0.027(2) -0.0013(19) 0.0142(18) -0.003(2)
C32 0.033(2) 0.043(3) 0.031(2) 0.007(2) 0.018(2) 0.003(2)
C31 0.037(3) 0.053(3) 0.023(2) 0.001(2) 0.011(2) 0.008(2)
C30 0.035(3) 0.046(3) 0.035(3) -0.009(2) 0.009(2) 0.000(2)
C29 0.036(3) 0.027(2) 0.032(3) -0.003(2) 0.015(2) 0.001(2)
C7 0.027(2) 0.027(2) 0.030(2) 0.0006(18) 0.0143(18) -0.0007(18)
C19 0.028(2) 0.055(3) 0.023(2) 0.011(2) 0.0133(19) 0.007(2)

loop_
_atom_type_symbol
_atom_type_description
_atom_type_scat_dispersion_real
_atom_type_scat_dispersion_imag
_atom_type_scat_source
C C 0.0181 0.0091 'International Tables Vol C Tables 4.2.6.8 and 6.1.1.4'
H H 0.0000 0.0000 'International Tables Vol C Tables 4.2.6.8 and 6.1.1.4'
Cl Cl 0.3639 0.7018 'International Tables Vol C Tables 4.2.6.8 and 6.1.1.4'
N N 0.0311 0.0180 'International Tables Vol C Tables 4.2.6.8 and 6.1.1.4'
O O 0.0492 0.0322 'International Tables Vol C Tables 4.2.6.8 and 6.1.1.4'

loop_
_exptl_crystal_face_index_h
_exptl_crystal_face_index_k
_exptl_crystal_face_index_l
_exptl_crystal_face_perp_dist
-3 1 12 0.2389
0 -4 0 0.1414
5 -4 -3 0.1475
-6 1 -6 0.1428
7 0 6 0.1450
12 0 -1 0.1108
-2 4 2 0.2526
-2 4 -5 0.2248
-10 0 -1 0.0895
2 4 -3 0.2718
-9 0 10 0.1470
8 1 4 0.1463
9 -1 -1 0.1385
3 3 -9 0.2311
1 -3 -8 0.1507
-4 -4 0 0.1548
-7 -3 8 0.1878
10 -2 -5 0.1663
9 1 -7 0.2008
9 0 -9 0.1766
-8 -1 -3 0.0952
-10 0 3 0.0804
-3 -2 10 0.1864
-2 3 8 0.2705
1 4 1 0.2781
4 0 -12 0.1464

loop_
_geom_angle_atom_site_label_1
_geom_angle_atom_site_label_2
_geom_angle_atom_site_label_3
_geom_angle
C3 O1 C4 113.6(3)
C6 O3 C11 114.5(3)
C40 N2 C5 121.6(4)
C40 N2 C13 117.7(4)
C13 N2 C5 120.2(4)
C9 N1 C10 121.3(4)
C9 N1 C15 118.1(4)
C15 N1 C10 120.3(4)
O2 C40 N2 122.6(4)
O2 C40 C1 121.2(4)
N2 C40 C1 116.1(4)
O3 C6 H6 117.9
O3 C6 C8 115.9(4)
O3 C6 C7 114.0(4)
C8 C6 H6 117.9
C7 C6 H6 117.9
C7 C6 C8 60.6(3)
C35 C34 C39 120.0
C35 C34 C11 120.4(2)
C39 C34 C11 119.6(2)
C34 C35 H35 120.0
C36 C35 C34 120.0
C36 C35 H35 120.0
C35 C36 H36 120.0
C35 C36 C37 120.0
C37 C36 H36 120.0
C36 C37 H37 120.0
C36 C37 C38 120.0
C38 C37 H37 120.0
C37 C38 H38 120.0
C37 C38 C39 120.0
C39 C38 H38 120.0
C34 C39 H39 120.0
C38 C39 C34 120.0
C38 C39 H39 120.0
H14A C14 H14B 109.5
H14A C14 H14C 109.5
H14B C14 H14C 109.5
C10 C14 H14A 109.5
C10 C14 H14B 109.5
C10 C14 H14C 109.5
C22 C27 C8 121.9(4)
C26 C27 C22 116.4(4)
C26 C27 C8 121.7(4)
C16 C1 C40 114.8(4)
C16 C1 C2 120.3(4)
C2 C1 C40 115.5(4)
C3 C1 C40 115.3(4)
C3 C1 C16 120.5(4)
C3 C1 C2 59.4(3)
O4 C9 N1 122.1(4)
O4 C9 C8 121.3(4)
N1 C9 C8 116.5(4)
C21 C16 C1 121.6(4)
C21 C16 C17 116.9(4)
C17 C16 C1 121.5(4)
C27 C22 Cl3 120.5(4)
C23 C22 Cl3 116.6(4)
C23 C22 C27 122.8(5)
N1 C10 C14 111.9(4)
N1 C10 H10 106.7
N1 C10 C11 110.6(4)
C14 C10 H10 106.7
C14 C10 C11 113.7(4)
C11 C10 H10 106.7
C1 C2 H2A 117.8
C1 C2 H2B 117.8
H2A C2 H2B 114.9
C3 C2 C1 60.1(3)
C3 C2 H2A 117.8
C3 C2 H2B 117.8
C16 C21 H21 119.0
C20 C21 C16 122.1(5)
C20 C21 H21 119.0
N2 C5 H5 106.4
N2 C5 C4 110.8(4)
N2 C5 C12 111.8(4)
C4 C5 H5 106.4
C12 C5 H5 106.4
C12 C5 C4 114.5(4)
C6 C8 C9 115.5(4)
C6 C8 C7 58.9(3)
C27 C8 C6 120.2(4)
C27 C8 C9 115.9(4)
C27 C8 C7 118.0(4)
C7 C8 C9 116.4(4)
O1 C3 C1 116.4(4)
O1 C3 C2 113.8(4)
O1 C3 H3 117.8
C1 C3 H3 117.8
C2 C3 C1 60.6(3)
C2 C3 H3 117.8
N2 C13 H13A 109.5
N2 C13 H13B 109.5
N2 C13 H13C 109.5
H13A C13 H13B 109.5
H13A C13 H13C 109.5
H13B C13 H13C 109.5
N1 C15 H15A 109.5
N1 C15 H15B 109.5
N1 C15 H15C 109.5
H15A C15 H15B 109.5
H15A C15 H15C 109.5
H15B C15 H15C 109.5
C27 C26 H26 118.8
C25 C26 C27 122.4(4)
C25 C26 H26 118.8
C16 C17 Cl2 121.0(4)
C18 C17 Cl2 116.6(4)
C18 C17 C16 122.3(5)
O1 C4 C5 110.4(4)
O1 C4 H4 108.4
O1 C4 C28 107.1(3)
C5 C4 H4 108.4
C28 C4 C5 114.0(4)
C28 C4 H4 108.4
C22 C23 H23 120.7
C22 C23 C24 118.5(5)
C24 C23 H23 120.7
C26 C25 H25 120.8
C24 C25 C26 118.5(5)
C24 C25 H25 120.8
C5 C12 H12A 109.5
C5 C12 H12B 109.5
C5 C12 H12C 109.5
H12A C12 H12B 109.5
H12A C12 H12C 109.5
H12B C12 H12C 109.5
C17 C18 H18 120.9
C19 C18 C17 118.3(5)
C19 C18 H18 120.9
C23 C24 Cl4 119.3(4)
C25 C24 Cl4 119.4(4)
C25 C24 C23 121.3(4)
C21 C20 H20 120.7
C19 C20 C21 118.7(5)
C19 C20 H20 120.7
O3 C11 C34 106.2(3)
O3 C11 C10 110.4(4)
O3 C11 H11 108.1
C34 C11 C10 115.8(4)
C34 C11 H11 108.1
C10 C11 H11 108.1
C33 C28 C4 120.9(3)
C33 C28 C29 120.0
C29 C28 C4 119.1(3)
C28 C33 H33 120.0
C32 C33 C28 120.0
C32 C33 H33 120.0
C33 C32 H32 120.0
C33 C32 C31 120.0
C31 C32 H32 120.0
C32 C31 H31 120.0
C30 C31 C32 120.0
C30 C31 H31 120.0
C31 C30 H30 120.0
C31 C30 C29 120.0
C29 C30 H30 120.0
C28 C29 H29 120.0
C30 C29 C28 120.0
C30 C29 H29 120.0
C6 C7 C8 60.5(3)
C6 C7 H7A 117.7
C6 C7 H7B 117.7
C8 C7 H7A 117.7
C8 C7 H7B 117.7
H7A C7 H7B 114.8
C18 C19 Cl1 118.6(4)
C18 C19 C20 121.5(5)
C20 C19 Cl1 119.9(4)

loop_
_geom_bond_atom_site_label_1
_geom_bond_atom_site_label_2
_geom_bond_distance
Cl3 C22 1.737(5)
Cl2 C17 1.736(5)
Cl4 C24 1.739(5)
Cl1 C19 1.744(5)
O1 C3 1.406(5)
O1 C4 1.436(6)
O3 C6 1.400(5)
O3 C11 1.438(5)
O2 C40 1.236(6)
O4 C9 1.235(6)
N2 C40 1.357(6)
N2 C5 1.470(6)
N2 C13 1.465(6)
N1 C9 1.361(6)
N1 C10 1.480(6)
N1 C15 1.458(6)
C40 C1 1.522(6)
C6 H6 0.9800
C6 C8 1.511(6)
C6 C7 1.486(6)
C34 C35 1.3900
C34 C39 1.3900
C34 C11 1.521(5)
C35 H35 0.9300
C35 C36 1.3900
C36 H36 0.9300
C36 C37 1.3900
C37 H37 0.9300
C37 C38 1.3900
C38 H38 0.9300
C38 C39 1.3900
C39 H39 0.9300
C14 H14A 0.9600
C14 H14B 0.9600
C14 H14C 0.9600
C14 C10 1.523(6)
C27 C22 1.403(6)
C27 C8 1.505(6)
C27 C26 1.396(7)
C1 C16 1.510(6)
C1 C2 1.513(6)
C1 C3 1.506(6)
C9 C8 1.518(6)
C16 C21 1.389(7)
C16 C17 1.400(7)
C22 C23 1.375(7)
C10 H10 0.9800
C10 C11 1.550(6)
C2 H2A 0.9700
C2 H2B 0.9700
C2 C3 1.496(6)
C21 H21 0.9300
C21 C20 1.388(7)
C5 H5 0.9800
C5 C4 1.549(6)
C5 C12 1.522(7)
C8 C7 1.513(6)
C3 H3 0.9800
C13 H13A 0.9600
C13 H13B 0.9600
C13 H13C 0.9600
C15 H15A 0.9600
C15 H15B 0.9600
C15 H15C 0.9600
C26 H26 0.9300
C26 C25 1.388(7)
C17 C18 1.385(7)
C4 H4 0.9800
C4 C28 1.522(5)
C23 H23 0.9300
C23 C24 1.388(7)
C25 H25 0.9300
C25 C24 1.386(7)
C12 H12A 0.9600
C12 H12B 0.9600
C12 H12C 0.9600
C18 H18 0.9300
C18 C19 1.381(8)
C20 H20 0.9300
C20 C19 1.383(8)
C11 H11 0.9800
C28 C33 1.3900
C28 C29 1.3900
C33 H33 0.9300
C33 C32 1.3900
C32 H32 0.9300
C32 C31 1.3900
C31 H31 0.9300
C31 C30 1.3900
C30 H30 0.9300
C30 C29 1.3900
C29 H29 0.9300
C7 H7A 0.9700
C7 H7B 0.9700

loop_
_exptl_oxdiff_crystal_face_indexfrac_h
_exptl_oxdiff_crystal_face_indexfrac_k
_exptl_oxdiff_crystal_face_indexfrac_l
_exptl_oxdiff_crystal_face_x
_exptl_oxdiff_crystal_face_y
_exptl_oxdiff_crystal_face_z
-3.4036 0.8518 11.5408 -0.1502 -0.6298 -0.7621
-0.3043 -4.2790 -0.3118 -0.1977 -0.5650 0.8010
5.2933 -3.6785 -2.7715 -0.5988 -0.1792 0.7806
-6.2495 1.0576 -5.8761 0.9427 0.2799 0.1814
6.6815 -0.4490 5.6911 -0.9421 -0.1751 -0.2859
12.0282 -0.0457 -1.0466 -1.1327 0.4145 -0.0331
-2.1700 4.1515 2.3244 0.3402 0.3615 -0.8681
-2.2278 3.5864 -4.6527 0.6354 0.6718 -0.3808
-9.5409 0.1941 -0.5297 0.9700 -0.2320 0.0722
1.8281 4.1411 -2.7794 0.1831 0.7642 -0.6184
-8.6250 0.2119 9.5738 0.4158 -0.7635 -0.4942
8.1115 0.5376 3.5081 -0.9259 0.1215 -0.3578
9.3514 -1.4417 -0.6735 -0.9665 0.1261 0.2234
3.4863 2.6627 -9.1926 0.2326 0.9725 -0.0095
1.3193 -3.1449 -7.8815 0.0561 0.0565 0.9968
-3.6854 -3.9778 0.2589 0.1242 -0.6582 0.7425
-6.8992 -2.6182 7.5059 0.1820 -0.9757 0.1222
9.5856 -1.5599 -5.2701 -0.7844 0.3727 0.4958
9.1493 1.4501 -7.3194 -0.4771 0.8767 0.0624
8.7283 -0.0849 -9.4691 -0.4235 0.7778 0.4644
-7.8369 -1.1877 -3.4306 0.8586 -0.2046 0.4700
-10.2911 0.2497 2.7060 0.8976 -0.4270 -0.1097
-2.5537 -2.4567 9.6311 -0.3325 -0.9412 -0.0599
-1.6173 3.2559 7.6037 -0.0079 -0.0351 -0.9994
0.7085 4.2499 0.8895 0.1299 0.5412 -0.8308
3.5906 -0.3198 -11.7446 0.1713 0.7180 0.6746

loop_
_twin_individual_id
_twin_individual_mass_fraction_refined
1 0.9849(9)
2 0.0151(9)
